data_4519176
loop_
_publ_author_name
'Bories, Cassandre C.'
'Barbazanges, Marion'
'Derat, Etienne'
'Petit, Marc'

_publ_section_title
;
 Implication of a Silyl Cobalt Dihydride Complex as a Useful Catalyst for
 the Hydrosilylation of Imines
;
_journal_issue 22
_journal_name_full 'ACS Catalysis'
_journal_page_first 14262
_journal_page_last 14273
_journal_paper_doi 10.1021/acscatal.1c03886
_journal_volume 11
_journal_year 2021
_chemical_formula_moiety 'C14 H16 N2 O'
_chemical_formula_sum 'C14 H16 N2 O'
_chemical_formula_weight 228.29
_space_group_crystal_system monoclinic
_space_group_IT_number 14
_space_group_name_Hall '-P 2yn'
_space_group_name_H-M_alt 'P 1 21/n 1'
_atom_sites_solution_hydrogens geom
_atom_sites_solution_primary dual
_atom_sites_solution_secondary difmap
_audit_creation_method SHELXL-2018/3
_cell_angle_alpha 90
_cell_angle_beta 107.035(3)
_cell_angle_gamma 90
_cell_formula_units_Z 4
_cell_length_a 9.7613(5)
_cell_length_b 8.8089(4)
_cell_length_c 15.2633(8)
_cell_measurement_reflns_used 4383
_cell_measurement_temperature 200(1)
_cell_measurement_theta_max 66.44
_cell_measurement_theta_min 4.82
_cell_volume 1254.85(11)
_computing_cell_refinement 'Bruker SAINT'
_computing_data_collection 'Bruker APEX2'
_computing_data_reduction 'Bruker SAINT'
_computing_molecular_graphics 'SXGRAPH (Farrugia, 2012)'
_computing_structure_refinement 'SHELXL (Sheldrick, 2015)'
_computing_structure_solution 'SHELXT (Sheldrick, 2015)'
_diffrn_ambient_temperature 200(1)
_diffrn_measured_fraction_theta_full 0.998
_diffrn_measured_fraction_theta_max 0.998
_diffrn_measurement_device_type 'Bruker APEX-II CCD'
_diffrn_measurement_method '\f and \w scans'
_diffrn_radiation_source micro-source
_diffrn_radiation_type CuK\a
_diffrn_radiation_wavelength 1.54178
_diffrn_reflns_av_R_equivalents 0.0247
_diffrn_reflns_av_unetI/netI 0.0206
_diffrn_reflns_Laue_measured_fraction_full 0.998
_diffrn_reflns_Laue_measured_fraction_max 0.998
_diffrn_reflns_limit_h_max 7
_diffrn_reflns_limit_h_min -11
_diffrn_reflns_limit_k_max 10
_diffrn_reflns_limit_k_min -10
_diffrn_reflns_limit_l_max 18
_diffrn_reflns_limit_l_min -17
_diffrn_reflns_number 9710
_diffrn_reflns_point_group_measured_fraction_full 0.998
_diffrn_reflns_point_group_measured_fraction_max 0.998
_diffrn_reflns_theta_full 66.517
_diffrn_reflns_theta_max 66.517
_diffrn_reflns_theta_min 4.819
_exptl_absorpt_coefficient_mu 0.612
_exptl_absorpt_correction_T_max 0.993
_exptl_absorpt_correction_T_min 0.845
_exptl_absorpt_correction_type numerical
_exptl_absorpt_process_details
; 
 SADABS : Krause, L., Herbst-Irmer, R., Sheldrick G.M. & Stalke D.,
 J. Appl. Cryst. 48 (2015) 3-10
;
_exptl_crystal_colour colourless
_exptl_crystal_density_diffrn 1.208
_exptl_crystal_density_method 'not measured'
_exptl_crystal_description fragment
_exptl_crystal_F_000 488
_exptl_crystal_size_max 0.2
_exptl_crystal_size_mid 0.2
_exptl_crystal_size_min 0.1
_refine_diff_density_max 0.176
_refine_diff_density_min -0.163
_refine_diff_density_rms 0.034
_refine_ls_extinction_method none
_refine_ls_goodness_of_fit_ref 1.031
_refine_ls_hydrogen_treatment constr
_refine_ls_matrix_type full
_refine_ls_number_parameters 155
_refine_ls_number_reflns 2220
_refine_ls_number_restraints 0
_refine_ls_restrained_S_all 1.031
_refine_ls_R_factor_all 0.0430
_refine_ls_R_factor_gt 0.0368
_refine_ls_shift/su_max 0.000
_refine_ls_shift/su_mean 0.000
_refine_ls_structure_factor_coef Fsqd
_refine_ls_weighting_details 'w=1/[\s^2^(Fo^2^)+(0.0474P)^2^+0.3599P] where P=(Fo^2^+2Fc^2^)/3'
_refine_ls_weighting_scheme calc
_refine_ls_wR_factor_gt 0.0938
_refine_ls_wR_factor_ref 0.0982
_reflns_number_gt 1899
_reflns_number_total 2220
_reflns_threshold_expression 'I > 2\s(I)'
_cod_data_source_file cs1c03886_si_003.cif
_cod_data_source_block cas415
_cod_original_sg_symbol_H-M 'P 21/n'
_cod_database_code 4519176
_shelx_shelxl_version_number 2018/3
_shelx_space_group_comment
;
The symmetry employed for this shelxl refinement is uniquely defined
by the following loop, which should always be used as a source of
symmetry information in preference to the above space-group names.
They are only intended as comments.
;

loop_
_space_group_symop_operation_xyz
'x, y, z'
'-x+1/2, y+1/2, -z+1/2'
'-x, -y, -z'
'x-1/2, -y-1/2, z-1/2'

loop_
_atom_site_label
_atom_site_type_symbol
_atom_site_fract_x
_atom_site_fract_y
_atom_site_fract_z
_atom_site_U_iso_or_equiv
_atom_site_adp_type
_atom_site_occupancy
_atom_site_site_symmetry_order
_atom_site_calc_flag
_atom_site_refinement_flags_posn
_atom_site_refinement_flags_adp
_atom_site_refinement_flags_occupancy
_atom_site_disorder_assembly
_atom_site_disorder_group
O1 O 0.81141(10) -0.06469(11) 0.63140(7) 0.0393(3) Uani 1 1 d . . . . .
N1 N 0.59501(12) 0.90146(12) 0.27041(7) 0.0339(3) Uani 1 1 d . . . . .
N2 N 0.74500(12) 0.51075(13) 0.47133(7) 0.0354(3) Uani 1 1 d . . . . .
C1 C 0.52925(17) 0.99957(18) 0.19247(10) 0.0432(4) Uani 1 1 d . . . . .
H1A H 0.556365 1.105249 0.208855 0.065 Uiso 0.5 1 calc R U P . .
H1B H 0.562424 0.969753 0.140245 0.065 Uiso 0.5 1 calc R U P . .
H1C H 0.424787 0.989642 0.175927 0.065 Uiso 0.5 1 calc R U P . .
H1D H 0.472686 0.937847 0.141163 0.065 Uiso 0.5 1 calc R U P . .
H1E H 0.466627 1.073343 0.209773 0.065 Uiso 0.5 1 calc R U P . .
H1F H 0.604263 1.053454 0.174090 0.065 Uiso 0.5 1 calc R U P . .
C2 C 0.68052(15) 0.94851(15) 0.35411(9) 0.0352(3) Uani 1 1 d . . . . .
H2 H 0.707463 1.050462 0.370990 0.042 Uiso 1 1 calc R U . . .
C3 C 0.72040(14) 0.82485(14) 0.40899(9) 0.0327(3) Uani 1 1 d . . . . .
H3 H 0.779900 0.824926 0.470638 0.039 Uiso 1 1 calc R U . . .
C4 C 0.58027(14) 0.74798(15) 0.27185(9) 0.0332(3) Uani 1 1 d . . . . .
H4 H 0.526321 0.687133 0.222337 0.040 Uiso 1 1 calc R U . . .
C5 C 0.65691(13) 0.69563(14) 0.35737(9) 0.0298(3) Uani 1 1 d . . . . .
C6 C 0.66673(14) 0.53841(14) 0.38949(9) 0.0308(3) Uani 1 1 d . . . . .
C7 C 0.58633(18) 0.42066(16) 0.32297(10) 0.0475(4) Uani 1 1 d . . . . .
H7A H 0.602519 0.320416 0.352030 0.071 Uiso 1 1 calc R U . . .
H7B H 0.620309 0.420625 0.268587 0.071 Uiso 1 1 calc R U . . .
H7C H 0.483704 0.444112 0.304899 0.071 Uiso 1 1 calc R U . . .
C8 C 0.75488(14) 0.36149(15) 0.50785(9) 0.0320(3) Uani 1 1 d . . . . .
C9 C 0.64616(16) 0.29994(16) 0.53787(10) 0.0411(4) Uani 1 1 d . . . . .
H9 H 0.560053 0.355767 0.529698 0.049 Uiso 1 1 calc R U . . .
C10 C 0.88119(14) 0.27873(15) 0.52176(9) 0.0323(3) Uani 1 1 d . . . . .
H10 H 0.957894 0.319730 0.502744 0.039 Uiso 1 1 calc R U . . .
C11 C 0.66007(15) 0.15809(16) 0.57979(10) 0.0402(4) Uani 1 1 d . . . . .
H11 H 0.584271 0.117569 0.599916 0.048 Uiso 1 1 calc R U . . .
C12 C 0.89579(14) 0.13762(15) 0.56294(9) 0.0316(3) Uani 1 1 d . . . . .
H12 H 0.982054 0.081899 0.571532 0.038 Uiso 1 1 calc R U . . .
C13 C 0.78539(14) 0.07684(15) 0.59179(8) 0.0312(3) Uani 1 1 d . . . . .
C14 C 0.6979(2) -0.1382(2) 0.65422(16) 0.0718(6) Uani 1 1 d . . . . .
H14A H 0.730610 -0.237239 0.681682 0.108 Uiso 1 1 calc R U . . .
H14B H 0.666954 -0.075861 0.698109 0.108 Uiso 1 1 calc R U . . .
H14C H 0.617505 -0.152473 0.598711 0.108 Uiso 1 1 calc R U . . .

loop_
_atom_site_aniso_label
_atom_site_aniso_U_11
_atom_site_aniso_U_22
_atom_site_aniso_U_33
_atom_site_aniso_U_23
_atom_site_aniso_U_13
_atom_site_aniso_U_12
O1 0.0367(5) 0.0357(5) 0.0429(5) 0.0121(4) 0.0077(4) 0.0008(4)
N1 0.0352(6) 0.0317(6) 0.0337(6) 0.0046(5) 0.0086(5) 0.0013(5)
N2 0.0370(6) 0.0284(6) 0.0368(6) 0.0017(5) 0.0044(5) 0.0010(5)
C1 0.0461(9) 0.0447(8) 0.0379(7) 0.0126(6) 0.0110(7) 0.0073(7)
C2 0.0336(7) 0.0296(7) 0.0404(7) -0.0018(6) 0.0076(6) -0.0027(6)
C3 0.0301(7) 0.0304(7) 0.0343(7) -0.0009(5) 0.0044(5) 0.0004(5)
C4 0.0338(7) 0.0318(7) 0.0321(7) -0.0016(5) 0.0066(6) -0.0018(6)
C5 0.0266(6) 0.0287(6) 0.0334(7) -0.0004(5) 0.0077(5) 0.0007(5)
C6 0.0283(7) 0.0293(7) 0.0347(7) -0.0003(5) 0.0089(5) 0.0009(5)
C7 0.0584(10) 0.0336(8) 0.0410(8) 0.0005(6) 0.0000(7) -0.0078(7)
C8 0.0342(7) 0.0291(7) 0.0292(6) -0.0018(5) 0.0039(5) -0.0005(5)
C9 0.0332(8) 0.0386(8) 0.0518(9) 0.0063(6) 0.0129(6) 0.0092(6)
C10 0.0314(7) 0.0332(7) 0.0314(7) -0.0012(5) 0.0080(5) -0.0027(6)
C11 0.0340(8) 0.0420(8) 0.0471(8) 0.0079(6) 0.0159(6) 0.0018(6)
C12 0.0277(7) 0.0330(7) 0.0318(7) -0.0006(5) 0.0051(5) 0.0029(5)
C13 0.0323(7) 0.0306(7) 0.0275(6) 0.0017(5) 0.0037(5) 0.0010(5)
C14 0.0549(11) 0.0623(12) 0.1046(16) 0.0430(11) 0.0334(11) 0.0038(9)

loop_
_atom_type_symbol
_atom_type_description
_atom_type_scat_dispersion_real
_atom_type_scat_dispersion_imag
_atom_type_scat_source
C C 0.0181 0.0091 'International Tables Vol C Tables 4.2.6.8 and 6.1.1.4'
H H 0.0000 0.0000 'International Tables Vol C Tables 4.2.6.8 and 6.1.1.4'
N N 0.0311 0.0180 'International Tables Vol C Tables 4.2.6.8 and 6.1.1.4'
O O 0.0492 0.0322 'International Tables Vol C Tables 4.2.6.8 and 6.1.1.4'

loop_
_geom_angle_atom_site_label_1
_geom_angle_atom_site_label_2
_geom_angle_atom_site_label_3
_geom_angle
_geom_angle_site_symmetry_1
_geom_angle_site_symmetry_3
_geom_angle_publ_flag
C13 O1 C14 117.81(12) . . ?
C4 N1 C2 108.91(11) . . ?
C4 N1 C1 125.36(12) . . ?
C2 N1 C1 125.73(12) . . ?
C6 N2 C8 120.71(11) . . ?
C3 C2 N1 108.58(12) . . ?
C2 C3 C5 107.51(12) . . ?
N1 C4 C5 108.47(11) . . ?
C4 C5 C3 106.54(11) . . ?
C4 C5 C6 126.69(12) . . ?
C3 C5 C6 126.74(12) . . ?
N2 C6 C5 117.91(12) . . ?
N2 C6 C7 124.86(12) . . ?
C5 C6 C7 117.22(11) . . ?
C9 C8 C10 118.33(13) . . ?
C9 C8 N2 121.48(12) . . ?
C10 C8 N2 119.95(12) . . ?
C8 C9 C11 121.52(13) . . ?
C12 C10 C8 120.57(13) . . ?
C13 C11 C9 119.28(13) . . ?
C10 C12 C13 120.41(12) . . ?
O1 C13 C11 124.71(12) . . ?
O1 C13 C12 115.40(11) . . ?
C11 C13 C12 119.88(12) . . ?

loop_
_geom_bond_atom_site_label_1
_geom_bond_atom_site_label_2
_geom_bond_distance
_geom_bond_site_symmetry_2
_geom_bond_publ_flag
O1 C13 1.3763(15) . ?
O1 C14 1.4119(19) . ?
N1 C4 1.3605(17) . ?
N1 C2 1.3696(17) . ?
N1 C1 1.4583(17) . ?
N2 C6 1.2823(17) . ?
N2 C8 1.4204(17) . ?
C2 C3 1.3597(19) . ?
C3 C5 1.4193(18) . ?
C4 C5 1.3799(18) . ?
C5 C6 1.4630(17) . ?
C6 C7 1.5018(19) . ?
C8 C9 1.384(2) . ?
C8 C10 1.3941(19) . ?
C9 C11 1.392(2) . ?
C10 C12 1.3813(18) . ?
C11 C13 1.3824(19) . ?
C12 C13 1.3856(19) . ?
